data_4022322
loop_
_publ_author_name
'Ralf Warmuth'
'Emily F. Maverick'
'Carolyn B. Knobler'
'Donald J. Cram'

_publ_section_title
;
 Through-Shell Alkyllithium Additions and Borane Reductions
;
_journal_name_full 'Journal of Organic Chemistry'
_journal_page_first 2077
_journal_page_last 2088
_journal_paper_doi 10.1021/jo026649z
_journal_volume 68
_journal_year 2003
_chemical_formula_moiety '(C144 H136 O24).(C8 H6 O1).2(C6 H5 N1 O2)'
_chemical_formula_sum 'C164 H152 N2 O29'
_chemical_formula_weight 2614.88
_chemical_name_common 'benzocyclobutenone hemicarceplex'
_chemical_name_systematic
; 
 ? 
;
_space_group_IT_number 14
_symmetry_cell_setting monoclinic
_symmetry_space_group_name_Hall '-P 2ybc'
_symmetry_space_group_name_H-M 'P 1 21/c 1'
_atom_sites_solution_hydrogens geom
_atom_sites_solution_primary direct
_atom_sites_solution_secondary difmap
_audit_creation_method SHELXL-97
_cell_angle_alpha 90.00
_cell_angle_beta 98.998(16)
_cell_angle_gamma 90.00
_cell_formula_units_Z 2
_cell_length_a 16.650(11)
_cell_length_b 20.442(14)
_cell_length_c 20.043(13)
_cell_measurement_reflns_used 34
_cell_measurement_temperature 298(2)
_cell_measurement_theta_max 14.2
_cell_measurement_theta_min 8.3
_cell_volume 6738(8)
_computing_cell_refinement 'LEAST (UCLA crystallographic package)'
_computing_data_reduction 'REDUCE (UCLA crystallographic package)'
_computing_molecular_graphics 'Bruker SHELXTL'
_computing_publication_material 'Bruker SHELXTL'
_computing_structure_refinement 'SHELXL-97 (Sheldrick, 1997)'
_computing_structure_solution 'SHELX86 (Sheldrick, 1990)'
_diffrn_ambient_temperature 298(2)
_diffrn_measured_fraction_theta_full 0.970
_diffrn_measured_fraction_theta_max 0.970
_diffrn_measurement_device_type 'Syntex Diffractometer (Crystal Logic)'
_diffrn_measurement_method 'profile data from \q/2\q scans'
_diffrn_radiation_detector scintillation
_diffrn_radiation_detector_dtime 3.5
_diffrn_radiation_monochromator graphite
_diffrn_radiation_source 'fine-focus sealed tube'
_diffrn_radiation_type CuK\a
_diffrn_radiation_wavelength 1.54180
_diffrn_reflns_av_R_equivalents 0.0678
_diffrn_reflns_limit_h_max 15
_diffrn_reflns_limit_h_min 0
_diffrn_reflns_limit_k_max 20
_diffrn_reflns_limit_k_min 0
_diffrn_reflns_limit_l_max 19
_diffrn_reflns_limit_l_min -19
_diffrn_reflns_number 7017
_diffrn_reflns_reduction_process 'modified Lehmann-Larsen algorithm'
_diffrn_reflns_theta_full 50.00
_diffrn_reflns_theta_max 50.00
_diffrn_reflns_theta_min 2.69
_diffrn_standards_decay_% -2.0
_diffrn_standards_interval_count 97
_diffrn_standards_number 3
_exptl_absorpt_coefficient_mu 0.713
_exptl_absorpt_correction_type none
_exptl_crystal_colour colorless
_exptl_crystal_density_diffrn 1.289
_exptl_crystal_density_method 'not measured'
_exptl_crystal_description parallelepiped
_exptl_crystal_F_000 2764
_exptl_crystal_preparation fiber
_exptl_crystal_size_max 0.30
_exptl_crystal_size_mid 0.10
_exptl_crystal_size_min 0.05
_refine_diff_density_max 0.732
_refine_diff_density_min -0.509
_refine_diff_density_rms 0.100
_refine_ls_extinction_coef 0.00015(19)
_refine_ls_extinction_expression Fc^*^=kFc[1+0.001xFc^2^\l^3^/sin(2\q)]^-1/4^
_refine_ls_extinction_method SHELXL
_refine_ls_goodness_of_fit_ref 1.668
_refine_ls_hydrogen_treatment mixed
_refine_ls_matrix_type full
_refine_ls_number_parameters 334
_refine_ls_number_reflns 6721
_refine_ls_number_restraints 32
_refine_ls_restrained_S_all 1.674
_refine_ls_R_factor_all 0.2832
_refine_ls_R_factor_gt 0.1718
_refine_ls_shift/su_max 0.020
_refine_ls_shift/su_mean 0.002
_refine_ls_structure_factor_coef Fsqd
_refine_ls_weighting_details 'calc w=1/[\s^2^(Fo^2^)+(0.2000P)^2^+0.0000P] where P=(Fo^2^+2Fc^2^)/3'
_refine_ls_weighting_scheme calc
_refine_ls_wR_factor_gt 0.4560
_refine_ls_wR_factor_ref 0.5219
_reflns_number_gt 2965
_reflns_number_total 6721
_reflns_threshold_expression >2sigma(I)
_cod_data_source_file jo026649z_s2_2.cif
_cod_data_source_block rwc2
_cod_original_sg_symbol_H-M 'P 21/c'
_cod_database_code 4022322

loop_
_symmetry_equiv_pos_as_xyz
'x, y, z'
'x, -y+1/2, z+1/2'
'-x, -y, -z'
'-x, y-1/2, -z-1/2'

loop_
_atom_site_label
_atom_site_type_symbol
_atom_site_fract_x
_atom_site_fract_y
_atom_site_fract_z
_atom_site_U_iso_or_equiv
_atom_site_adp_type
_atom_site_occupancy
_atom_site_symmetry_multiplicity
_atom_site_calc_flag
_atom_site_refinement_flags
_atom_site_disorder_assembly
_atom_site_disorder_group
O1 O 0.2107(6) 0.2358(5) 0.0699(5) 0.102(3) Uiso 1 1 d . . .
C2 C 0.1278(9) 0.2303(8) 0.0777(8) 0.097(5) Uiso 1 1 d . . .
H2A H 0.0961 0.2608 0.0471 0.126 Uiso 1 1 calc R . .
H2B H 0.1090 0.1865 0.0649 0.126 Uiso 1 1 calc R . .
O3 O 0.1139(6) 0.2428(5) 0.1434(6) 0.110(3) Uiso 1 1 d . . .
C4 C 0.1163(9) 0.1885(7) 0.1867(7) 0.084(4) Uiso 1 1 d . . .
C5 C 0.1894(8) 0.1654(7) 0.2209(7) 0.073(4) Uiso 1 1 d . . .
C6 C 0.1859(8) 0.1179(6) 0.2668(7) 0.076(4) Uiso 1 1 d . . .
H6 H 0.2346 0.1024 0.2907 0.091 Uiso 1 1 calc R . .
C7 C 0.1134(8) 0.0903(6) 0.2808(6) 0.068(4) Uiso 1 1 d . . .
C8 C 0.0417(9) 0.1142(7) 0.2427(7) 0.080(4) Uiso 1 1 d . . .
C9 C 0.0466(9) 0.1638(7) 0.1956(7) 0.082(4) Uiso 1 1 d . A .
O10 O -0.0259(6) 0.1804(5) 0.1523(5) 0.099(3) Uiso 1 1 d D . .
C11 C -0.0787(13) 0.2226(13) 0.1843(10) 0.097(9) Uiso 0.50 1 d PDU A 1
H11A H -0.0465 0.2535 0.2141 0.117 Uiso 0.50 1 calc PR A 1
H11B H -0.1110 0.1968 0.2109 0.117 Uiso 0.50 1 calc PR A 1
C12 C -0.1348(12) 0.2596(9) 0.1278(16) 0.193(15) Uiso 0.50 1 d PDU A 1
H12A H -0.1452 0.3035 0.1428 0.231 Uiso 0.50 1 calc PR A 1
H12B H -0.1086 0.2630 0.0879 0.231 Uiso 0.50 1 calc PR A 1
C13 C -0.2145(13) 0.2222(15) 0.1109(11) 0.187(15) Uiso 0.50 1 d PDU A 1
H13A H -0.2571 0.2447 0.1296 0.224 Uiso 0.50 1 calc PR A 1
H13B H -0.2085 0.1787 0.1303 0.224 Uiso 0.50 1 calc PR A 1
C14 C -0.2373(19) 0.2175(10) 0.0332(12) 0.152(14) Uiso 0.50 1 d PDU A 1
H14A H -0.2955 0.2225 0.0200 0.183 Uiso 0.50 1 calc PR A 1
H14B H -0.2101 0.2516 0.0116 0.183 Uiso 0.50 1 calc PR A 1
C11' C -0.0550(10) 0.2478(7) 0.1495(14) 0.111(10) Uiso 0.50 1 d PDU A 2
H11C H -0.0160 0.2766 0.1332 0.133 Uiso 0.50 1 calc PR A 2
H11D H -0.0632 0.2625 0.1939 0.133 Uiso 0.50 1 calc PR A 2
C12' C -0.1378(8) 0.2476(9) 0.0993(12) 0.091(9) Uiso 0.50 1 d PDU A 2
H12C H -0.1630 0.2905 0.0975 0.109 Uiso 0.50 1 calc PR A 2
H12D H -0.1291 0.2357 0.0541 0.109 Uiso 0.50 1 calc PR A 2
C13' C -0.1919(12) 0.1965(10) 0.1275(6) 0.071(7) Uiso 0.50 1 d PDU A 2
H13C H -0.2182 0.2155 0.1628 0.085 Uiso 0.50 1 calc PR A 2
H13D H -0.1596 0.1593 0.1461 0.085 Uiso 0.50 1 calc PR A 2
C14' C -0.2568(9) 0.1747(13) 0.0662(9) 0.095(9) Uiso 0.50 1 d PDU A 2
H14C H -0.2896 0.1391 0.0793 0.115 Uiso 0.50 1 calc PR A 2
H14D H -0.2924 0.2109 0.0505 0.115 Uiso 0.50 1 calc PR A 2
O15 O -0.2115(6) 0.1534(5) 0.0132(5) 0.102(3) Uiso 1 1 d D . .
C16 C 0.2685(6) 0.1960(5) 0.2038(5) 0.080(4) Uiso 1 1 d . . .
H16 H 0.2574 0.2414 0.1899 0.104 Uiso 1 1 calc R . .
C17 C 0.3333(6) 0.1956(5) 0.2702(5) 0.093(5) Uiso 1 1 d R . .
H17A H 0.3109 0.2154 0.3073 0.121 Uiso 1 1 calc R . .
H17B H 0.3497 0.1511 0.2827 0.121 Uiso 1 1 calc R . .
C18 C 0.4046(11) 0.2345(10) 0.2543(9) 0.141(7) Uiso 1 1 d . . .
H18A H 0.3856 0.2724 0.2272 0.183 Uiso 1 1 calc R . .
H18B H 0.4374 0.2079 0.2289 0.183 Uiso 1 1 calc R . .
C19 C 0.4569(8) 0.2570(7) 0.3228(5) 0.123(6) Uiso 1 1 d G . .
C20 C 0.4361(7) 0.3130(6) 0.3557(7) 0.135(7) Uiso 1 1 d G . .
H20 H 0.3905 0.3370 0.3376 0.163 Uiso 1 1 d G . .
C21 C 0.4835(9) 0.3329(6) 0.4155(7) 0.170(9) Uiso 1 1 d G . .
H21 H 0.4696 0.3704 0.4375 0.203 Uiso 1 1 d G . .
C22 C 0.5517(8) 0.2969(7) 0.4425(5) 0.129(6) Uiso 1 1 d G . .
H22 H 0.5835 0.3103 0.4825 0.155 Uiso 1 1 d G . .
C23 C 0.5725(7) 0.2410(7) 0.4097(7) 0.158(8) Uiso 1 1 d G . .
H23 H 0.6182 0.2169 0.4278 0.189 Uiso 1 1 d G . .
C24 C 0.5251(9) 0.2210(5) 0.3499(7) 0.164(8) Uiso 1 1 d G . .
H24 H 0.5390 0.1836 0.3279 0.196 Uiso 1 1 d G . .
C25 C 0.1110(8) 0.0371(6) 0.3300(7) 0.074(4) Uiso 1 1 d . . .
H25 H 0.0585 0.0412 0.3459 0.096 Uiso 1 1 calc R . .
C26 C 0.1757(8) 0.0407(7) 0.3934(7) 0.088(4) Uiso 1 1 d . . .
H26A H 0.1699 0.0026 0.4210 0.114 Uiso 1 1 calc R . .
H26B H 0.2289 0.0384 0.3795 0.114 Uiso 1 1 calc R . .
C27 C 0.1729(8) 0.1006(7) 0.4363(8) 0.095(5) Uiso 1 1 d . . .
H27A H 0.2213 0.1016 0.4702 0.123 Uiso 1 1 calc R . .
H27B H 0.1738 0.1391 0.4081 0.123 Uiso 1 1 calc R . .
C28 C 0.1001(6) 0.1038(6) 0.4706(6) 0.105(5) Uiso 1 1 d G . .
C29 C 0.0269(8) 0.1313(5) 0.4407(5) 0.123(6) Uiso 1 1 d G . .
H29 H 0.0227 0.1505 0.3982 0.147 Uiso 1 1 d G . .
C30 C -0.0401(6) 0.1300(6) 0.4743(7) 0.165(8) Uiso 1 1 d G . .
H30 H -0.0891 0.1484 0.4543 0.198 Uiso 1 1 d G . .
C31 C -0.0339(8) 0.1013(7) 0.5377(7) 0.169(8) Uiso 1 1 d G . .
H31 H -0.0787 0.1004 0.5602 0.203 Uiso 1 1 d G . .
C32 C 0.0393(10) 0.0738(6) 0.5676(5) 0.169(8) Uiso 1 1 d G . .
H32 H 0.0435 0.0546 0.6101 0.202 Uiso 1 1 d G . .
C33 C 0.1063(7) 0.0751(6) 0.5340(7) 0.150(7) Uiso 1 1 d G . .
H33 H 0.1553 0.0567 0.5540 0.180 Uiso 1 1 d G . .
O34 O -0.0331(6) 0.0943(5) 0.2539(5) 0.100(3) Uiso 1 1 d . . .
C35 C -0.0577(9) 0.0361(7) 0.2235(8) 0.100(5) Uiso 1 1 d . . .
H35A H -0.0330 0.0314 0.1831 0.129 Uiso 1 1 calc R . .
H35B H -0.1162 0.0374 0.2098 0.129 Uiso 1 1 calc R . .
O36 O -0.0378(6) -0.0198(5) 0.2651(5) 0.096(3) Uiso 1 1 d . . .
C37 C 0.0334(8) -0.0535(7) 0.2591(7) 0.074(4) Uiso 1 1 d . . .
C38 C 0.1084(8) -0.0271(6) 0.2934(7) 0.073(4) Uiso 1 1 d . . .
C39 C 0.1789(8) -0.0613(6) 0.2841(6) 0.071(4) Uiso 1 1 d . . .
H39 H 0.2288 -0.0441 0.3035 0.085 Uiso 1 1 calc R . .
C40 C 0.1794(8) -0.1192(7) 0.2477(7) 0.076(4) Uiso 1 1 d . . .
C41 C 0.0991(9) -0.1409(7) 0.2165(8) 0.090(4) Uiso 1 1 d . . .
C42 C 0.0322(8) -0.1062(6) 0.2241(7) 0.071(4) Uiso 1 1 d . . .
O43 O -0.0410(6) -0.1274(5) 0.1859(5) 0.095(3) Uiso 1 1 d . . .
C44 C -0.0977(10) -0.1590(9) 0.2278(9) 0.124(6) Uiso 1 1 d . . .
H44A H -0.1040 -0.1316 0.2661 0.161 Uiso 1 1 calc R . .
H44B H -0.0766 -0.2012 0.2445 0.161 Uiso 1 1 calc R . .
C45 C -0.1805(9) -0.1675(8) 0.1807(8) 0.100(5) Uiso 1 1 d . . .
H45A H -0.2229 -0.1802 0.2063 0.130 Uiso 1 1 calc R . .
H45B H -0.1965 -0.1274 0.1564 0.130 Uiso 1 1 calc R . .
C46 C -0.1653(9) -0.2181(8) 0.1357(7) 0.098(5) Uiso 1 1 d . . .
H46A H -0.1636 -0.2602 0.1581 0.128 Uiso 1 1 calc R . .
H46B H -0.1136 -0.2109 0.1203 0.128 Uiso 1 1 calc R . .
C47 C -0.2377(11) -0.2164(9) 0.0732(9) 0.137(7) Uiso 1 1 d . . .
H47A H -0.2348 -0.2535 0.0435 0.178 Uiso 1 1 calc R . .
H47B H -0.2902 -0.2164 0.0885 0.178 Uiso 1 1 calc R . .
O48 O -0.2236(6) -0.1540(5) 0.0388(5) 0.104(3) Uiso 1 1 d . . .
O49 O 0.0951(6) -0.1996(5) 0.1794(6) 0.109(3) Uiso 1 1 d . . .
C50 C 0.1094(9) -0.1963(8) 0.1147(8) 0.102(5) Uiso 1 1 d . . .
H50A H 0.0960 -0.1526 0.0975 0.133 Uiso 1 1 calc R . .
H50B H 0.0734 -0.2267 0.0875 0.133 Uiso 1 1 calc R . .
O51 O 0.1892(6) -0.2103(5) 0.1071(5) 0.104(3) Uiso 1 1 d . . .
C52 C 0.2533(8) -0.1545(7) 0.2351(7) 0.081(4) Uiso 1 1 d . . .
H52 H 0.2392 -0.2009 0.2288 0.105 Uiso 1 1 calc R . .
C53 C 0.3245(8) -0.1493(7) 0.2944(7) 0.085(4) Uiso 1 1 d . . .
H53A H 0.3447 -0.1047 0.2980 0.110 Uiso 1 1 calc R . .
H53B H 0.3057 -0.1605 0.3364 0.110 Uiso 1 1 calc R . .
C54 C 0.3919(9) -0.1950(8) 0.2828(8) 0.113(5) Uiso 1 1 d . . .
H54A H 0.4052 -0.1871 0.2380 0.147 Uiso 1 1 calc R . .
H54B H 0.3727 -0.2397 0.2841 0.147 Uiso 1 1 calc R . .
C55 C 0.4676(6) -0.1872(6) 0.3341(6) 0.111(5) Uiso 1 1 d G . .
C56 C 0.5228(8) -0.1379(5) 0.3258(5) 0.135(7) Uiso 1 1 d G . .
H56 H 0.5102 -0.1072 0.2916 0.162 Uiso 1 1 d G . .
C57 C 0.5968(7) -0.1346(5) 0.3688(7) 0.152(8) Uiso 1 1 d G . .
H57 H 0.6337 -0.1016 0.3633 0.183 Uiso 1 1 d G . .
C58 C 0.6156(6) -0.1805(7) 0.4200(6) 0.136(7) Uiso 1 1 d G . .
H58 H 0.6651 -0.1783 0.4488 0.163 Uiso 1 1 d G . .
C59 C 0.5604(8) -0.2298(6) 0.4282(5) 0.136(7) Uiso 1 1 d G . .
H59 H 0.5730 -0.2605 0.4625 0.163 Uiso 1 1 d G . .
C60 C 0.4865(7) -0.2331(5) 0.3853(6) 0.121(6) Uiso 1 1 d G . .
H60 H 0.4496 -0.2661 0.3908 0.145 Uiso 1 1 d G . .
C61 C 0.2417(9) -0.1565(8) 0.1064(8) 0.094(5) Uiso 1 1 d . . .
C62 C 0.2779(7) -0.1288(6) 0.1677(7) 0.069(4) Uiso 1 1 d . . .
C63 C 0.3285(7) -0.0774(6) 0.1636(7) 0.070(4) Uiso 1 1 d . . .
H63 H 0.3516 -0.0577 0.2039 0.084 Uiso 1 1 calc R . .
C64 C 0.3490(8) -0.0516(6) 0.1034(7) 0.073(4) Uiso 1 1 d . . .
C65 C 0.3070(8) -0.0805(7) 0.0454(7) 0.079(4) Uiso 1 1 d . . .
C66 C 0.2565(8) -0.1290(7) 0.0470(7) 0.079(4) Uiso 1 1 d . . .
O67 O 0.3237(6) -0.0577(5) -0.0186(5) 0.109(3) Uiso 1 1 d . . .
C68 C 0.2866(9) 0.0012(8) -0.0426(8) 0.098(5) Uiso 1 1 d . . .
H68A H 0.2722 -0.0016 -0.0913 0.128 Uiso 1 1 calc R . .
H68B H 0.2366 0.0064 -0.0239 0.128 Uiso 1 1 calc R . .
O69 O 0.3333(6) 0.0547(5) -0.0271(5) 0.102(3) Uiso 1 1 d . . .
C70 C 0.3183(9) 0.0911(7) 0.0307(8) 0.088(4) Uiso 1 1 d . . .
C71 C 0.2707(8) 0.1426(7) 0.0258(7) 0.079(4) Uiso 1 1 d . . .
C72 C 0.2548(8) 0.1784(7) 0.0782(7) 0.080(4) Uiso 1 1 d . . .
C73 C 0.2914(8) 0.1580(7) 0.1440(7) 0.073(4) Uiso 1 1 d . . .
C74 C 0.3402(7) 0.1021(6) 0.1491(7) 0.070(4) Uiso 1 1 d . . .
H74 H 0.3627 0.0878 0.1920 0.084 Uiso 1 1 calc R . .
C75 C 0.3568(7) 0.0673(6) 0.0952(6) 0.068(4) Uiso 1 1 d . . .
C76 C 0.4060(8) 0.0056(6) 0.1010(7) 0.077(4) Uiso 1 1 d . . .
H76 H 0.4290 0.0014 0.0591 0.100 Uiso 1 1 calc R . .
C77 C 0.4775(8) 0.0036(7) 0.1595(7) 0.085(4) Uiso 1 1 d . . .
H77A H 0.4590 0.0169 0.2010 0.110 Uiso 1 1 calc R . .
H77B H 0.4982 -0.0407 0.1654 0.110 Uiso 1 1 calc R . .
C78 C 0.5448(9) 0.0491(8) 0.1448(8) 0.107(5) Uiso 1 1 d . . .
H78A H 0.5238 0.0933 0.1401 0.139 Uiso 1 1 calc R . .
H78B H 0.5609 0.0366 0.1022 0.139 Uiso 1 1 calc R . .
C79 C 0.6197(5) 0.0482(6) 0.1996(5) 0.097(5) Uiso 1 1 d G . .
C80 C 0.6614(7) -0.0094(5) 0.2186(5) 0.103(5) Uiso 1 1 d G . .
H80 H 0.6430 -0.0489 0.1987 0.124 Uiso 1 1 d G . .
C81 C 0.7307(6) -0.0081(5) 0.2673(6) 0.125(6) Uiso 1 1 d G . .
H81 H 0.7585 -0.0467 0.2800 0.150 Uiso 1 1 d G . .
C82 C 0.7582(6) 0.0508(6) 0.2971(5) 0.122(6) Uiso 1 1 d G . .
H82 H 0.8046 0.0517 0.3297 0.146 Uiso 1 1 d G . .
C83 C 0.7165(7) 0.1084(5) 0.2781(6) 0.146(7) Uiso 1 1 d G . .
H83 H 0.7350 0.1479 0.2980 0.175 Uiso 1 1 d G . .
C84 C 0.6473(7) 0.1071(5) 0.2294(6) 0.134(7) Uiso 1 1 d G . .
H84 H 0.6194 0.1457 0.2167 0.161 Uiso 1 1 d G . .
O1N O 0.3761(13) 0.0745(10) 0.3985(10) 0.227(8) Uiso 1 1 d . . .
O2N O 0.4369(13) 0.0303(11) 0.3248(13) 0.248(10) Uiso 1 1 d . . .
N1 N 0.4276(15) 0.0517(12) 0.3768(14) 0.194(9) Uiso 1 1 d . . .
C1P C 0.5138(7) 0.0576(6) 0.4195(7) 0.127(6) Uiso 1 1 d G . .
C2P C 0.5130(7) 0.0841(6) 0.4832(7) 0.128(6) Uiso 1 1 d G . .
H2P H 0.4640 0.0963 0.4963 0.154 Uiso 1 1 d G . .
C3P C 0.5854(10) 0.0923(6) 0.5274(6) 0.173(9) Uiso 1 1 d G . .
H3P H 0.5849 0.1100 0.5700 0.207 Uiso 1 1 d G . .
C4P C 0.6587(7) 0.0739(7) 0.5078(8) 0.165(8) Uiso 1 1 d G . .
H4P H 0.7071 0.0794 0.5373 0.198 Uiso 1 1 d G . .
C5P C 0.6595(7) 0.0474(7) 0.4440(8) 0.174(9) Uiso 1 1 d G . .
H5P H 0.7085 0.0351 0.4309 0.208 Uiso 1 1 d G . .
C6P C 0.5870(10) 0.0392(6) 0.3999(6) 0.158(8) Uiso 1 1 d G . .
H6P H 0.5875 0.0215 0.3572 0.189 Uiso 1 1 d G . .
C1G C 0.0017(14) -0.0053(11) -0.0226(13) 0.212(8) Uiso 0.50 1 d PG . .
C2G C 0.0187(16) -0.0342(12) 0.0399(13) 0.212(8) Uiso 0.50 1 d PG . .
C3G C 0.0842(18) -0.0131(16) 0.0856(15) 0.212(8) Uiso 0.50 1 d PG . .
H3G H 0.0976 -0.0310 0.1285 0.255 Uiso 0.50 1 d PG . .
C4G C 0.1289(15) 0.0374(16) 0.0620(18) 0.212(8) Uiso 0.50 1 d PG . .
H4G H 0.1742 0.0532 0.0905 0.255 Uiso 0.50 1 d PG . .
C5G C 0.1090(16) 0.0655(15) -0.0020(18) 0.212(8) Uiso 0.50 1 d PG . .
H5G H 0.1424 0.0982 -0.0146 0.255 Uiso 0.50 1 d PG . .
C6G C 0.0407(16) 0.0462(14) -0.0482(15) 0.212(8) Uiso 0.50 1 d PG . .
H6G H 0.0242 0.0655 -0.0901 0.255 Uiso 0.50 1 d PG . .
C7G C -0.0685(14) -0.0499(11) -0.0428(13) 0.212(8) Uiso 0.50 1 d PG . .
C8G C -0.0538(18) -0.0798(12) 0.0293(15) 0.212(8) Uiso 0.50 1 d PG . .
H8G1 H -0.0956 -0.0697 0.0565 0.255 Uiso 0.50 1 d PG . .
H8G2 H -0.0402 -0.1259 0.0310 0.255 Uiso 0.50 1 d PG . .
O13G O -0.1192(16) -0.0540(14) -0.0922(14) 0.212(8) Uiso 0.50 1 d PG . .

loop_
_atom_type_symbol
_atom_type_description
_atom_type_scat_dispersion_real
_atom_type_scat_dispersion_imag
_atom_type_scat_source
C C 0.0181 0.0091 'International Tables Vol C Tables 4.2.6.8 and 6.1.1.4'
H H 0.0000 0.0000 'International Tables Vol C Tables 4.2.6.8 and 6.1.1.4'
O O 0.0492 0.0322 'International Tables Vol C Tables 4.2.6.8 and 6.1.1.4'
N N 0.0311 0.0180 'International Tables Vol C Tables 4.2.6.8 and 6.1.1.4'

loop_
_geom_angle_atom_site_label_1
_geom_angle_atom_site_label_2
_geom_angle_atom_site_label_3
_geom_angle
_geom_angle_site_symmetry_1
_geom_angle_site_symmetry_3
C72 O1 C2 115.3(11) . .
O3 C2 O1 113.4(12) . .
O3 C2 H2A 108.9 . .
O1 C2 H2A 108.9 . .
O3 C2 H2B 108.9 . .
O1 C2 H2B 108.9 . .
H2A C2 H2B 107.7 . .
C2 O3 C4 116.4(12) . .
C9 C4 C5 122.2(14) . .
C9 C4 O3 116.8(14) . .
C5 C4 O3 120.9(13) . .
C6 C5 C4 117.2(13) . .
C6 C5 C16 125.1(12) . .
C4 C5 C16 117.8(12) . .
C5 C6 C7 124.0(13) . .
C5 C6 H6 118.0 . .
C7 C6 H6 118.0 . .
C6 C7 C8 116.0(12) . .
C6 C7 C25 123.1(12) . .
C8 C7 C25 120.8(12) . .
O34 C8 C9 118.7(13) . .
O34 C8 C7 122.0(13) . .
C9 C8 C7 119.1(13) . .
C4 C9 C8 121.4(14) . .
C4 C9 O10 121.1(14) . .
C8 C9 O10 117.0(13) . .
C9 O10 C11 112.9(12) . .
C9 O10 C11' 119.8(11) . .
O10 C11 C12 107.7(10) . .
O10 C11 H11A 110.1 . .
C12 C11 H11A 110.2 . .
O10 C11 H11B 110.2 . .
C12 C11 H11B 110.2 . .
H11A C11 H11B 108.5 . .
C13 C12 C11 108.8(10) . .
C13 C12 H12A 109.9 . .
C11 C12 H12A 109.9 . .
C13 C12 H12B 109.9 . .
C11 C12 H12B 109.9 . .
H12A C12 H12B 108.3 . .
C12 C13 C14 108.9(10) . .
C12 C13 H13A 109.9 . .
C14 C13 H13A 109.9 . .
C12 C13 H13B 109.9 . .
C14 C13 H13B 109.9 . .
H13A C13 H13B 108.3 . .
O15 C14 C13 107.3(10) . .
O15 C14 H14A 110.3 . .
C13 C14 H14A 110.2 . .
O15 C14 H14B 110.2 . .
C13 C14 H14B 110.2 . .
H14A C14 H14B 108.5 . .
O10 C11' C12' 105.9(9) . .
O10 C11' H11C 110.5 . .
C12' C11' H11C 110.5 . .
O10 C11' H11D 110.6 . .
C12' C11' H11D 110.6 . .
H11C C11' H11D 108.7 . .
C13' C12' C11' 105.7(8) . .
C13' C12' H12C 110.6 . .
C11' C12' H12C 110.6 . .
C13' C12' H12D 110.6 . .
C11' C12' H12D 110.6 . .
H12C C12' H12D 108.7 . .
C12' C13' C14' 106.0(8) . .
C12' C13' H13C 110.5 . .
C14' C13' H13C 110.5 . .
C12' C13' H13D 110.5 . .
C14' C13' H13D 110.5 . .
H13C C13' H13D 108.7 . .
O15 C14' C13' 106.5(8) . .
O15 C14' H14C 110.4 . .
C13' C14' H14C 110.4 . .
O15 C14' H14D 110.4 . .
C13' C14' H14D 110.4 . .
H14C C14' H14D 108.6 . .
C66 O15 C14 114.5(12) 3 .
C66 O15 C14' 117.5(10) 3 .
C73 C16 C5 107.2(9) . .
C73 C16 C17 116.0(6) . .
C5 C16 C17 107.7(6) . .
C73 C16 H16 108.6 . .
C5 C16 H16 108.6 . .
C17 C16 H16 108.6 . .
C18 C17 C16 106.0(8) . .
C18 C17 H17A 110.5 . .
C16 C17 H17A 110.5 . .
C18 C17 H17B 110.5 . .
C16 C17 H17B 110.5 . .
H17A C17 H17B 108.7 . .
C17 C18 C19 108.4(13) . .
C17 C18 H18A 110.0 . .
C19 C18 H18A 110.0 . .
C17 C18 H18B 110.0 . .
C19 C18 H18B 110.0 . .
H18A C18 H18B 108.4 . .
C20 C19 C24 120.0 . .
C20 C19 C18 120.5(13) . .
C24 C19 C18 119.5(13) . .
C21 C20 C19 120.0 . .
C21 C20 H20 120.0 . .
C19 C20 H20 120.0 . .
C20 C21 C22 120.0 . .
C20 C21 H21 120.0 . .
C22 C21 H21 120.0 . .
C23 C22 C21 120.0 . .
C23 C22 H22 120.0 . .
C21 C22 H22 120.0 . .
C24 C23 C22 120.0 . .
C24 C23 H23 120.0 . .
C22 C23 H23 120.0 . .
C23 C24 C19 120.0 . .
C23 C24 H24 120.0 . .
C19 C24 H24 120.0 . .
C7 C25 C38 108.7(11) . .
C7 C25 C26 115.5(12) . .
C38 C25 C26 114.2(11) . .
C7 C25 H25 105.9 . .
C38 C25 H25 105.9 . .
C26 C25 H25 105.9 . .
C27 C26 C25 115.7(12) . .
C27 C26 H26A 108.4 . .
C25 C26 H26A 108.4 . .
C27 C26 H26B 108.4 . .
C25 C26 H26B 108.4 . .
H26A C26 H26B 107.4 . .
C28 C27 C26 113.7(12) . .
C28 C27 H27A 108.8 . .
C26 C27 H27A 108.8 . .
C28 C27 H27B 108.8 . .
C26 C27 H27B 108.8 . .
H27A C27 H27B 107.7 . .
C29 C28 C33 120.0 . .
C29 C28 C27 122.8(11) . .
C33 C28 C27 117.1(11) . .
C28 C29 C30 120.0 . .
C28 C29 H29 120.0 . .
C30 C29 H29 120.0 . .
C31 C30 C29 120.0 . .
C31 C30 H30 120.0 . .
C29 C30 H30 120.0 . .
C30 C31 C32 120.0 . .
C30 C31 H31 120.0 . .
C32 C31 H31 120.0 . .
C31 C32 C33 120.0 . .
C31 C32 H32 120.0 . .
C33 C32 H32 120.0 . .
C28 C33 C32 120.0 . .
C28 C33 H33 120.0 . .
C32 C33 H33 120.0 . .
C8 O34 C35 113.8(12) . .
O34 C35 O36 114.3(12) . .
O34 C35 H35A 108.7 . .
O36 C35 H35A 108.7 . .
O34 C35 H35B 108.7 . .
O36 C35 H35B 108.7 . .
H35A C35 H35B 107.6 . .
C37 O36 C35 118.1(11) . .
C42 C37 O36 121.5(13) . .
C42 C37 C38 121.1(13) . .
O36 C37 C38 117.5(12) . .
C39 C38 C37 115.6(12) . .
C39 C38 C25 122.7(12) . .
C37 C38 C25 121.4(12) . .
C40 C39 C38 124.6(13) . .
C40 C39 H39 117.7 . .
C38 C39 H39 117.7 . .
C39 C40 C41 113.9(13) . .
C39 C40 C52 125.2(12) . .
C41 C40 C52 120.7(13) . .
C42 C41 O49 122.4(13) . .
C42 C41 C40 120.8(14) . .
O49 C41 C40 116.8(13) . .
C37 C42 C41 124.0(14) . .
C37 C42 O43 119.7(13) . .
C41 C42 O43 116.0(13) . .
C42 O43 C44 113.3(11) . .
O43 C44 C45 106.5(13) . .
O43 C44 H44A 110.4 . .
C45 C44 H44A 110.4 . .
O43 C44 H44B 110.4 . .
C45 C44 H44B 110.4 . .
H44A C44 H44B 108.6 . .
C46 C45 C44 103.8(13) . .
C46 C45 H45A 111.0 . .
C44 C45 H45A 111.0 . .
C46 C45 H45B 111.0 . .
C44 C45 H45B 111.0 . .
H45A C45 H45B 109.0 . .
C45 C46 C47 107.2(13) . .
C45 C46 H46A 110.3 . .
C47 C46 H46A 110.3 . .
C45 C46 H46B 110.3 . .
C47 C46 H46B 110.3 . .
H46A C46 H46B 108.5 . .
O48 C47 C46 103.2(13) . .
O48 C47 H47A 111.1 . .
C46 C47 H47A 111.1 . .
O48 C47 H47B 111.1 . .
C46 C47 H47B 111.1 . .
H47A C47 H47B 109.1 . .
C71 O48 C47 117.2(11) 3 .
C50 O49 C41 117.6(12) . .
O49 C50 O51 114.1(13) . .
O49 C50 H50A 108.7 . .
O51 C50 H50A 108.7 . .
O49 C50 H50B 108.7 . .
O51 C50 H50B 108.7 . .
H50A C50 H50B 107.6 . .
C50 O51 C61 116.5(12) . .
C40 C52 C53 113.1(11) . .
C40 C52 C62 108.7(11) . .
C53 C52 C62 111.6(11) . .
C40 C52 H52 107.8 . .
C53 C52 H52 107.8 . .
C62 C52 H52 107.8 . .
C54 C53 C52 109.8(12) . .
C54 C53 H53A 109.7 . .
C52 C53 H53A 109.7 . .
C54 C53 H53B 109.7 . .
C52 C53 H53B 109.7 . .
H53A C53 H53B 108.2 . .
C53 C54 C55 113.2(13) . .
C53 C54 H54A 108.9 . .
C55 C54 H54A 108.9 . .
C53 C54 H54B 108.9 . .
C55 C54 H54B 108.9 . .
H54A C54 H54B 107.8 . .
C60 C55 C56 120.0 . .
C60 C55 C54 120.1(11) . .
C56 C55 C54 119.6(11) . .
C57 C56 C55 120.0 . .
C57 C56 H56 120.0 . .
C55 C56 H56 120.0 . .
C56 C57 C58 120.0 . .
C56 C57 H57 120.0 . .
C58 C57 H57 120.0 . .
C59 C58 C57 120.0 . .
C59 C58 H58 120.0 . .
C57 C58 H58 120.0 . .
C60 C59 C58 120.0 . .
C60 C59 H59 120.0 . .
C58 C59 H59 120.0 . .
C59 C60 C55 120.0 . .
C59 C60 H60 120.0 . .
C55 C60 H60 120.0 . .
C66 C61 C62 119.0(14) . .
C66 C61 O51 121.6(14) . .
C62 C61 O51 119.4(13) . .
C63 C62 C61 116.5(13) . .
C63 C62 C52 124.2(12) . .
C61 C62 C52 119.1(12) . .
C62 C63 C64 125.3(13) . .
C62 C63 H63 117.3 . .
C64 C63 H63 117.3 . .
C65 C64 C63 113.6(12) . .
C65 C64 C76 122.6(13) . .
C63 C64 C76 123.7(12) . .
C66 C65 C64 123.0(14) . .
C66 C65 O67 119.1(13) . .
C64 C65 O67 117.9(12) . .
C65 C66 C61 122.4(14) . .
C65 C66 O15 120.4(14) . 3
C61 C66 O15 117.0(13) . 3
C68 O67 C65 116.6(12) . .
O69 C68 O67 114.1(12) . .
O69 C68 H68A 108.7 . .
O67 C68 H68A 108.7 . .
O69 C68 H68B 108.7 . .
O67 C68 H68B 108.7 . .
H68A C68 H68B 107.6 . .
C68 O69 C70 116.1(12) . .
C71 C70 O69 122.4(14) . .
C71 C70 C75 121.3(14) . .
O69 C70 C75 116.3(13) . .
C70 C71 C72 124.7(15) . .
C70 C71 O48 116.1(14) . 3
C72 C71 O48 118.5(13) . 3
C71 C72 O1 122.4(13) . .
C71 C72 C73 117.2(13) . .
O1 C72 C73 120.1(13) . .
C74 C73 C72 117.8(13) . .
C74 C73 C16 125.1(12) . .
C72 C73 C16 117.0(11) . .
C75 C74 C73 124.0(13) . .
C75 C74 H74 118.0 . .
C73 C74 H74 118.0 . .
C74 C75 C70 114.9(13) . .
C74 C75 C76 123.8(12) . .
C70 C75 C76 121.2(12) . .
C75 C76 C64 108.4(10) . .
C75 C76 C77 115.5(12) . .
C64 C76 C77 111.8(11) . .
C75 C76 H76 106.9 . .
C64 C76 H76 106.9 . .
C77 C76 H76 106.9 . .
C78 C77 C76 110.1(12) . .
C78 C77 H77A 109.6 . .
C76 C77 H77A 109.6 . .
C78 C77 H77B 109.6 . .
C76 C77 H77B 109.6 . .
H77A C77 H77B 108.2 . .
C77 C78 C79 113.5(12) . .
C77 C78 H78A 108.9 . .
C79 C78 H78A 108.9 . .
C77 C78 H78B 108.9 . .
C79 C78 H78B 108.9 . .
H78A C78 H78B 107.7 . .
C80 C79 C84 120.0 . .
C80 C79 C78 121.5(10) . .
C84 C79 C78 118.5(10) . .
C81 C80 C79 120.0 . .
C81 C80 H80 120.0 . .
C79 C80 H80 120.0 . .
C80 C81 C82 120.0 . .
C80 C81 H81 120.0 . .
C82 C81 H81 120.0 . .
C83 C82 C81 120.0 . .
C83 C82 H82 120.0 . .
C81 C82 H82 120.0 . .
C84 C83 C82 120.0 . .
C84 C83 H83 120.0 . .
C82 C83 H83 120.0 . .
C83 C84 C79 120.0 . .
C83 C84 H84 120.0 . .
C79 C84 H84 120.0 . .
O1N N1 O2N 136(3) . .
O1N N1 C1P 117(3) . .
O2N N1 C1P 106(3) . .
C2P C1P C6P 120.0 . .
C2P C1P N1 113.2(16) . .
C6P C1P N1 126.8(16) . .
C3P C2P C1P 120.0 . .
C3P C2P H2P 120.0 . .
C1P C2P H2P 120.0 . .
C2P C3P C4P 120.0 . .
C2P C3P H3P 120.0 . .
C4P C3P H3P 120.0 . .
C5P C4P C3P 120.0 . .
C5P C4P H4P 120.0 . .
C3P C4P H4P 120.0 . .
C4P C5P C6P 120.0 . .
C4P C5P H5P 120.0 . .
C6P C5P H5P 120.0 . .
C1P C6P C5P 120.0 . .
C1P C6P H6P 120.0 . .
C5P C6P H6P 120.0 . .
C2G C1G C6G 128.8 . .
C2G C1G C7G 91.4 . .
C6G C1G C7G 139.8 . .
C1G C2G C3G 119.9 . .
C1G C2G C8G 95.3 . .
C3G C2G C8G 144.8 . .
C2G C3G C4G 114.5 . .
C2G C3G H3G 122.7 . .
C4G C3G H3G 122.7 . .
C3G C4G C5G 123.5 . .
C3G C4G H4G 118.3 . .
C5G C4G H4G 118.3 . .
C4G C5G C6G 122.7 . .
C4G C5G H5G 118.6 . .
C6G C5G H5G 118.6 . .
C1G C6G C5G 110.5 . .
C1G C6G H6G 124.8 . .
C5G C6G H6G 124.8 . .
O13G C7G C1G 133.5 . .
O13G C7G C8G 136.8 . .
C1G C7G C8G 89.1 . .
C2G C8G C7G 84.0 . .
C2G C8G H8G1 114.7 . .
C7G C8G H8G1 114.7 . .
C2G C8G H8G2 114.6 . .
C7G C8G H8G2 114.6 . .
H8G1 C8G H8G2 111.7 . .

loop_
_geom_bond_atom_site_label_1
_geom_bond_atom_site_label_2
_geom_bond_distance
_geom_bond_site_symmetry_2
O1 C72 1.381(15) .
O1 C2 1.417(15) .
C2 O3 1.396(16) .
C2 H2A 0.9700 .
C2 H2B 0.9700 .
O3 C4 1.407(16) .
C4 C9 1.303(17) .
C4 C5 1.383(17) .
C5 C6 1.345(16) .
C5 C16 1.544(15) .
C6 C7 1.399(16) .
C6 H6 0.9300 .
C7 C8 1.401(16) .
C7 C25 1.472(17) .
C8 O34 1.361(14) .
C8 C9 1.397(18) .
C9 O10 1.414(15) .
O10 C11 1.453(10) .
O10 C11' 1.459(10) .
C11 C12 1.549(10) .
C11 H11A 0.9700 .
C11 H11B 0.9700 .
C12 C13 1.524(10) .
C12 H12A 0.9700 .
C12 H12B 0.9700 .
C13 C14 1.546(10) .
C13 H13A 0.9700 .
C13 H13B 0.9700 .
C14 O15 1.455(10) .
C14 H14A 0.9700 .
C14 H14B 0.9700 .
C11' C12' 1.575(10) .
C11' H11C 0.9700 .
C11' H11D 0.9700 .
C12' C13' 1.544(10) .
C12' H12C 0.9700 .
C12' H12D 0.9700 .
C13' C14' 1.568(9) .
C13' H13C 0.9700 .
C13' H13D 0.9700 .
C14' O15 1.463(10) .
C14' H14C 0.9700 .
C14' H14D 0.9700 .
O15 C66 1.407(15) 3
C16 C73 1.525(15) .
C16 C17 1.5777 .
C16 H16 0.9800 .
C17 C18 1.505(19) .
C17 H17A 0.9700 .
C17 H17B 0.9700 .
C18 C19 1.575(19) .
C18 H18A 0.9700 .
C18 H18B 0.9700 .
C19 C20 1.3900 .
C19 C24 1.3900 .
C20 C21 1.3900 .
C20 H20 0.9300 .
C21 C22 1.3900 .
C21 H21 0.9300 .
C22 C23 1.3900 .
C22 H22 0.9300 .
C23 C24 1.3900 .
C23 H23 0.9300 .
C24 H24 0.9300 .
C25 C38 1.501(17) .
C25 C26 1.533(17) .
C25 H25 0.9800 .
C26 C27 1.500(18) .
C26 H26A 0.9700 .
C26 H26B 0.9700 .
C27 C28 1.486(16) .
C27 H27A 0.9700 .
C27 H27B 0.9700 .
C28 C29 1.3900 .
C28 C33 1.3900 .
C29 C30 1.3900 .
C29 H29 0.9300 .
C30 C31 1.3900 .
C30 H30 0.9300 .
C31 C32 1.3900 .
C31 H31 0.9300 .
C32 C33 1.3900 .
C32 H32 0.9300 .
C33 H33 0.9300 .
O34 C35 1.371(16) .
C35 O36 1.423(16) .
C35 H35A 0.9700 .
C35 H35B 0.9700 .
O36 C37 1.392(14) .
C37 C42 1.285(16) .
C37 C38 1.435(16) .
C38 C39 1.405(16) .
C39 C40 1.390(17) .
C39 H39 0.9300 .
C40 C41 1.454(17) .
C40 C52 1.482(17) .
C41 C42 1.349(17) .
C41 O49 1.407(16) .
C42 O43 1.402(14) .
O43 C44 1.503(17) .
C44 C45 1.554(18) .
C44 H44A 0.9700 .
C44 H44B 0.9700 .
C45 C46 1.421(18) .
C45 H45A 0.9700 .
C45 H45B 0.9700 .
C46 C47 1.60(2) .
C46 H46A 0.9700 .
C46 H46B 0.9700 .
C47 O48 1.486(19) .
C47 H47A 0.9700 .
C47 H47B 0.9700 .
O48 C71 1.424(15) 3
O49 C50 1.356(16) .
C50 O51 1.391(15) .
C50 H50A 0.9700 .
C50 H50B 0.9700 .
O51 C61 1.407(16) .
C52 C53 1.546(17) .
C52 C62 1.563(17) .
C52 H52 0.9800 .
C53 C54 1.505(18) .
C53 H53A 0.9700 .
C53 H53B 0.9700 .
C54 C55 1.506(16) .
C54 H54A 0.9700 .
C54 H54B 0.9700 .
C55 C60 1.3900 .
C55 C56 1.3900 .
C56 C57 1.3900 .
C56 H56 0.9301 .
C57 C58 1.3900 .
C57 H57 0.9300 .
C58 C59 1.3900 .
C58 H58 0.9300 .
C59 C60 1.3900 .
C59 H59 0.9300 .
C60 H60 0.9300 .
C61 C66 1.373(18) .
C61 C62 1.401(17) .
C62 C63 1.357(15) .
C63 C64 1.408(16) .
C63 H63 0.9300 .
C64 C65 1.391(17) .
C64 C76 1.511(17) .
C65 C66 1.304(17) .
C65 O67 1.432(16) .
C66 O15 1.407(15) 3
O67 C68 1.405(16) .
C68 O69 1.349(15) .
C68 H68A 0.9700 .
C68 H68B 0.9700 .
O69 C70 1.432(16) .
C70 C71 1.312(17) .
C70 C75 1.435(17) .
C71 C72 1.340(17) .
C71 O48 1.424(15) 3
C72 C73 1.427(17) .
C73 C74 1.396(16) .
C74 C75 1.358(16) .
C74 H74 0.9300 .
C75 C76 1.498(17) .
C76 C77 1.535(17) .
C76 H76 0.9800 .
C77 C78 1.520(18) .
C77 H77A 0.9700 .
C77 H77B 0.9700 .
C78 C79 1.527(16) .
C78 H78A 0.9700 .
C78 H78B 0.9700 .
C79 C80 1.3900 .
C79 C84 1.3900 .
C80 C81 1.3900 .
C80 H80 0.9300 .
C81 C82 1.3900 .
C81 H81 0.9300 .
C82 C83 1.3900 .
C82 H82 0.9300 .
C83 C84 1.3900 .
C83 H83 0.9300 .
C84 H84 0.9301 .
O1N N1 1.12(3) .
O2N N1 1.16(3) .
N1 C1P 1.56(2) .
C1P C2P 1.3900 .
C1P C6P 1.3900 .
C2P C3P 1.3900 .
C2P H2P 0.9300 .
C3P C4P 1.3900 .
C3P H3P 0.9300 .
C4P C5P 1.3900 .
C4P H4P 0.9300 .
C5P C6P 1.3900 .
C5P H5P 0.9300 .
C6P H6P 0.9300 .
C1G C2G 1.3743 .
C1G C6G 1.3770 .
C1G C7G 1.4883 .
C2G C3G 1.3803 .
C2G C8G 1.5126 .
C3G C4G 1.3959 .
C3G H3G 0.9300 .
C4G C5G 1.3984 .
C4G H4G 0.9299 .
C5G C6G 1.4049 .
C5G H5G 0.9300 .
C6G H6G 0.9300 .
C7G O13G 1.1987 .
C7G C8G 1.5527 .
C8G H8G1 0.9700 .
C8G H8G2 0.9700 .
